data_4300358
_journal_name_full 'Inorganic Chemistry'
_journal_year 2006
_chemical_formula_sum 'C14 H28 Gd N7 O13'
_chemical_formula_weight 659.68
_space_group_IT_number 14
_symmetry_cell_setting monoclinic
_symmetry_space_group_name_Hall '-P 2yn'
_symmetry_space_group_name_H-M 'P 1 21/n 1'
_cell_angle_alpha 90.00
_cell_angle_beta 98.1890(10)
_cell_angle_gamma 90.00
_cell_formula_units_Z 4
_cell_length_a 13.0844(5)
_cell_length_b 11.3437(4)
_cell_length_c 15.8016(6)
_cell_measurement_temperature 153(2)
_cell_volume 2321.45(15)
_diffrn_ambient_temperature 153(2)
_exptl_crystal_density_diffrn 1.887
_cod_depositor_comments
;
The following automatic conversions were performed:
'_symmetry_cell_setting' value 'Monoclinic' changed to 'monoclinic'
according to '/home/saulius/struct/CIF-dictionaries/cif_core.dic'
dictionary named 'cif_core.dic' version 2.4.1 from 2010-06-29.

Automatic conversion script
Id: cif_fix_enum 1527 2010-12-29 10:47:43Z saulius 
;
_cod_original_sg_symbol_H-M 'P 21/n'
_cod_database_code 4300358

loop_
_symmetry_equiv_pos_as_xyz
'x, y, z'
'-x+1/2, y+1/2, -z+1/2'
'-x, -y, -z'
'x-1/2, -y-1/2, z-1/2'

loop_
_atom_site_label
_atom_site_type_symbol
_atom_site_fract_x
_atom_site_fract_y
_atom_site_fract_z
_atom_site_U_iso_or_equiv
_atom_site_adp_type
_atom_site_occupancy
_atom_site_symmetry_multiplicity
_atom_site_calc_flag
_atom_site_refinement_flags
_atom_site_disorder_assembly
_atom_site_disorder_group
Gd1 Gd 0.438641(10) 0.296534(11) 0.169819(8) 0.01656(5) Uani 1 1 d . . .
N1 N 0.22880(18) 0.3280(2) 0.36444(15) 0.0223(5) Uani 1 1 d . . .
N2 N 0.09667(19) 0.2169(2) 0.08022(16) 0.0254(5) Uani 1 1 d . . .
N3 N 0.37191(18) 0.1632(2) -0.09988(14) 0.0206(5) Uani 1 1 d . . .
N4 N 0.23615(18) 0.4643(2) -0.03505(15) 0.0246(5) Uani 1 1 d . . .
O1 O 0.31385(14) 0.36630(16) 0.25426(12) 0.0225(4) Uani 1 1 d . . .
O2 O 0.26894(16) 0.22726(19) 0.11401(13) 0.0310(5) Uani 1 1 d . . .
O3 O 0.44349(15) 0.21621(15) 0.03174(12) 0.0200(4) Uani 1 1 d . . .
O4 O 0.36840(15) 0.44408(16) 0.07158(12) 0.0245(4) Uani 1 1 d . . .
C1 C 0.2925(2) 0.4131(3) 0.41707(19) 0.0310(7) Uani 1 1 d . . .
H1A H 0.3608 0.4171 0.3987 0.047 Uiso 1 1 calc R . .
H1B H 0.2997 0.3887 0.4771 0.047 Uiso 1 1 calc R . .
H1C H 0.2597 0.4909 0.4108 0.047 Uiso 1 1 calc R . .
C2 C 0.2437(2) 0.3118(2) 0.28413(18) 0.0205(6) Uani 1 1 d . . .
C3 C 0.1728(2) 0.2260(3) 0.23095(19) 0.0259(7) Uani 1 1 d . . .
H3A H 0.1875 0.1456 0.2537 0.031 Uiso 1 1 calc R . .
H3B H 0.1005 0.2451 0.2377 0.031 Uiso 1 1 calc R . .
C4 C 0.1819(2) 0.2258(2) 0.13753(19) 0.0215(6) Uani 1 1 d . . .
C5 C 0.1051(3) 0.2001(3) -0.0100(2) 0.0350(8) Uani 1 1 d . . .
H5A H 0.1779 0.2038 -0.0181 0.053 Uiso 1 1 calc R . .
H5B H 0.0665 0.2623 -0.0438 0.053 Uiso 1 1 calc R . .
H5C H 0.0766 0.1230 -0.0287 0.053 Uiso 1 1 calc R . .
C6 C -0.0086(3) 0.2185(3) 0.1008(3) 0.0459(9) Uani 1 1 d . . .
H6A H -0.0280 0.1389 0.1167 0.069 Uiso 1 1 calc R . .
H6B H -0.0560 0.2451 0.0508 0.069 Uiso 1 1 calc R . .
H6C H -0.0124 0.2724 0.1487 0.069 Uiso 1 1 calc R . .
C7 C 0.1398(3) 0.2786(3) 0.4003(2) 0.0344(8) Uani 1 1 d . . .
H7A H 0.0780 0.3254 0.3807 0.052 Uiso 1 1 calc R . .
H7B H 0.1539 0.2808 0.4629 0.052 Uiso 1 1 calc R . .
H7C H 0.1285 0.1969 0.3812 0.052 Uiso 1 1 calc R . .
C8 C 0.3737(2) 0.0389(2) -0.0733(2) 0.0302(7) Uani 1 1 d . . .
H8A H 0.4318 -0.0013 -0.0938 0.045 Uiso 1 1 calc R . .
H8B H 0.3089 0.0008 -0.0976 0.045 Uiso 1 1 calc R . .
H8C H 0.3816 0.0344 -0.0107 0.045 Uiso 1 1 calc R . .
C9 C 0.4060(2) 0.2448(2) -0.04244(17) 0.0185(6) Uani 1 1 d . . .
C10 C 0.3980(2) 0.3745(2) -0.06526(17) 0.0217(6) Uani 1 1 d . . .
H10A H 0.4675 0.4110 -0.0580 0.026 Uiso 1 1 calc R . .
H10B H 0.3660 0.3847 -0.1255 0.026 Uiso 1 1 calc R . .
C11 C 0.3318(2) 0.4317(2) -0.00570(18) 0.0191(6) Uani 1 1 d . . .
C12 C 0.1732(2) 0.5178(3) 0.0240(2) 0.0383(8) Uani 1 1 d . . .
H12A H 0.2011 0.4963 0.0828 0.058 Uiso 1 1 calc R . .
H12B H 0.1020 0.4894 0.0108 0.058 Uiso 1 1 calc R . .
H12C H 0.1742 0.6038 0.0178 0.058 Uiso 1 1 calc R . .
C13 C 0.1903(3) 0.4576(3) -0.1253(2) 0.0377(8) Uani 1 1 d . . .
H13A H 0.2367 0.4951 -0.1608 0.057 Uiso 1 1 calc R . .
H13B H 0.1236 0.4985 -0.1332 0.057 Uiso 1 1 calc R . .
H13C H 0.1800 0.3748 -0.1420 0.057 Uiso 1 1 calc R . .
C14 C 0.3388(3) 0.1823(3) -0.19109(19) 0.0331(8) Uani 1 1 d . . .
H14A H 0.3517 0.2645 -0.2055 0.050 Uiso 1 1 calc R . .
H14B H 0.2648 0.1653 -0.2048 0.050 Uiso 1 1 calc R . .
H14C H 0.3776 0.1299 -0.2242 0.050 Uiso 1 1 calc R . .
N10 N 0.43441(18) 0.0611(2) 0.25701(16) 0.0255(5) Uani 1 1 d . . .
O11 O 0.43786(18) 0.15866(18) 0.29682(14) 0.0327(5) Uani 1 1 d . . .
O12 O 0.42739(16) 0.06681(19) 0.17704(13) 0.0325(5) Uani 1 1 d . . .
O13 O 0.43899(17) -0.03331(18) 0.29572(15) 0.0375(6) Uani 1 1 d . . .
N20 N 0.65325(18) 0.2725(2) 0.13487(15) 0.0205(5) Uani 1 1 d . . .
O21 O 0.61118(15) 0.19520(15) 0.17607(13) 0.0226(4) Uani 1 1 d . . .
O22 O 0.60154(14) 0.36654(16) 0.11630(12) 0.0214(4) Uani 1 1 d . . .
O23 O 0.73871(16) 0.25839(19) 0.11343(14) 0.0309(5) Uani 1 1 d . . .
N30 N 0.56405(19) 0.4724(2) 0.27415(16) 0.0281(6) Uani 1 1 d . . .
O31 O 0.56290(15) 0.36458(18) 0.29545(13) 0.0276(5) Uani 1 1 d . . .
O32 O 0.49021(15) 0.50763(16) 0.21951(13) 0.0253(4) Uani 1 1 d . . .
O33 O 0.63490(18) 0.5388(2) 0.30294(18) 0.0507(7) Uani 1 1 d . . .

loop_
_atom_site_aniso_label
_atom_site_aniso_U_11
_atom_site_aniso_U_22
_atom_site_aniso_U_33
_atom_site_aniso_U_23
_atom_site_aniso_U_13
_atom_site_aniso_U_12
Gd1 0.01488(8) 0.02157(8) 0.01298(7) -0.00100(5) 0.00111(5) -0.00050(6)
N1 0.0184(13) 0.0295(13) 0.0193(13) 0.0004(10) 0.0037(10) 0.0010(10)
N2 0.0184(13) 0.0318(14) 0.0248(14) -0.0015(11) -0.0011(10) -0.0043(11)
N3 0.0210(13) 0.0241(12) 0.0163(12) -0.0029(10) 0.0016(10) -0.0015(10)
N4 0.0190(13) 0.0278(13) 0.0261(14) 0.0071(11) -0.0004(10) 0.0023(11)
O1 0.0202(10) 0.0257(10) 0.0229(11) -0.0035(8) 0.0072(8) -0.0032(9)
O2 0.0165(11) 0.0494(14) 0.0277(12) -0.0132(10) 0.0051(9) -0.0066(10)
O3 0.0209(10) 0.0243(10) 0.0143(10) -0.0026(8) 0.0002(8) 0.0006(8)
O4 0.0269(11) 0.0267(11) 0.0190(10) -0.0029(8) 0.0001(9) 0.0054(9)
C1 0.0269(17) 0.0433(19) 0.0223(16) -0.0054(14) 0.0016(13) -0.0015(14)
C2 0.0176(14) 0.0236(15) 0.0201(15) 0.0008(11) 0.0018(12) 0.0035(11)
C3 0.0240(16) 0.0296(16) 0.0250(16) -0.0005(12) 0.0064(13) -0.0061(13)
C4 0.0226(15) 0.0168(14) 0.0250(16) -0.0021(11) 0.0035(12) -0.0019(11)
C5 0.037(2) 0.0433(19) 0.0227(17) 0.0029(14) -0.0041(14) -0.0124(15)
C6 0.0195(18) 0.070(3) 0.046(2) -0.0095(19) -0.0028(16) -0.0042(17)
C7 0.0307(18) 0.048(2) 0.0275(17) 0.0043(15) 0.0144(15) -0.0041(15)
C8 0.0320(18) 0.0236(16) 0.0340(18) -0.0048(13) 0.0009(14) -0.0011(13)
C9 0.0128(14) 0.0261(14) 0.0172(14) -0.0014(11) 0.0041(11) -0.0009(11)
C10 0.0232(15) 0.0241(15) 0.0178(14) -0.0017(12) 0.0033(12) -0.0030(12)
C11 0.0211(15) 0.0154(13) 0.0202(15) 0.0033(11) 0.0006(11) -0.0005(11)
C12 0.0237(18) 0.0427(19) 0.050(2) 0.0087(17) 0.0100(16) 0.0100(15)
C13 0.0281(18) 0.043(2) 0.0362(19) 0.0100(16) -0.0146(14) -0.0061(15)
C14 0.041(2) 0.0388(18) 0.0179(16) -0.0063(13) -0.0016(14) -0.0068(15)
N10 0.0157(13) 0.0293(13) 0.0309(15) 0.0049(11) 0.0011(11) -0.0033(11)
O11 0.0431(14) 0.0274(11) 0.0286(12) 0.0010(10) 0.0081(10) 0.0026(10)
O12 0.0370(14) 0.0378(12) 0.0223(12) 0.0006(9) 0.0026(10) -0.0106(10)
O13 0.0377(14) 0.0292(12) 0.0441(14) 0.0154(10) 0.0005(11) -0.0022(10)
N20 0.0185(13) 0.0249(13) 0.0175(12) -0.0049(10) 0.0011(10) -0.0020(10)
O21 0.0215(11) 0.0205(10) 0.0253(11) 0.0015(8) 0.0014(9) -0.0014(8)
O22 0.0188(10) 0.0202(10) 0.0254(11) 0.0019(8) 0.0042(8) 0.0024(8)
O23 0.0178(11) 0.0430(12) 0.0333(13) -0.0037(10) 0.0082(9) 0.0059(10)
N30 0.0249(14) 0.0306(14) 0.0291(15) -0.0119(12) 0.0046(11) 0.0011(12)
O31 0.0307(12) 0.0300(12) 0.0203(11) -0.0026(9) -0.0025(9) -0.0013(9)
O32 0.0211(11) 0.0272(11) 0.0271(11) -0.0035(9) 0.0019(9) 0.0015(9)
O33 0.0353(14) 0.0381(14) 0.0723(19) -0.0226(13) -0.0144(13) -0.0073(11)

loop_
_geom_bond_atom_site_label_1
_geom_bond_atom_site_label_2
_geom_bond_distance
_geom_bond_site_symmetry_2
_geom_bond_publ_flag
Gd1 O3 2.3736(18) . ?
Gd1 O4 2.3768(19) . ?
Gd1 O1 2.3861(17) . ?
Gd1 O2 2.402(2) . ?
Gd1 O31 2.502(2) . ?
Gd1 O21 2.5227(19) . ?
Gd1 O22 2.5303(18) . ?
Gd1 O11 2.546(2) . ?
Gd1 O32 2.5798(19) . ?
Gd1 O12 2.613(2) . ?
N1 C2 1.324(3) . ?
N1 C1 1.456(4) . ?
N1 C7 1.476(4) . ?
N2 C4 1.337(4) . ?
N2 C5 1.458(4) . ?
N2 C6 1.460(4) . ?
N3 C9 1.328(4) . ?
N3 C14 1.461(4) . ?
N3 C8 1.471(4) . ?
N4 C11 1.324(4) . ?
N4 C12 1.462(4) . ?
N4 C13 1.468(4) . ?
O1 C2 1.254(3) . ?
O2 C4 1.247(3) . ?
O3 C9 1.247(3) . ?
O4 C11 1.254(3) . ?
C2 C3 1.514(4) . ?
C3 C4 1.498(4) . ?
C9 C10 1.515(4) . ?
C10 C11 1.513(4) . ?
N10 O13 1.230(3) . ?
N10 O12 1.256(3) . ?
N10 O11 1.271(3) . ?
N20 O23 1.224(3) . ?
N20 O21 1.264(3) . ?
N20 O22 1.275(3) . ?
N30 O33 1.231(3) . ?
N30 O32 1.265(3) . ?
N30 O31 1.269(3) . ?
